data_2244092
loop_
_publ_author_name
'Naghiyev, Farid N.'
'Khrustalev, Victor N.'
'Dobrokhotova, Ekaterina V.'
'Akkurt, Mehmet'
'Khalilov, Ali N.'
'Bhattarai, Ajaya'
'Mamedov, \.Ibrahim G.'

_publ_section_title
;
 Crystal structure and Hirshfeld surface analysis of
 3-benzoyl-6-(1,3-dioxo-1-phenylbutan-2-yl)-2-hydroxy-2-methyl-4-phenylcyclohexane-1,1-dicarbonitrile
;
_journal_coeditor_code WM5643
_journal_issue 6
_journal_name_full 'Acta Crystallographica Section E'
_journal_page_first
;
;
_journal_paper_doi 10.1107/S2056989022004777
_journal_volume 78
_journal_year 2022
_chemical_formula_iupac 'C32 H28 N2 O4'
_chemical_formula_moiety 'C32 H28 N2 O4'
_chemical_formula_sum 'C32 H28 N2 O4'
_chemical_formula_weight 504.56
_chemical_name_systematic
3-Benzoyl-6-(1,3-dioxo-1-phenylbutan-2-yl)-2-hydroxy-2-methyl-4-phenylcyclohexane-1,1-dicarbonitrile
_space_group_crystal_system monoclinic
_space_group_IT_number 14
_space_group_name_Hall '-P 2ybc'
_space_group_name_H-M_alt 'P 1 21/c 1'
_atom_sites_solution_hydrogens mixed
_atom_sites_solution_primary difmap
_atom_sites_solution_secondary difmap
_audit_creation_method SHELXL-2013
_cell_angle_alpha 90
_cell_angle_beta 91.901(2)
_cell_angle_gamma 90
_cell_formula_units_Z 4
_cell_length_a 13.9798(3)
_cell_length_b 11.8411(2)
_cell_length_c 15.7406(3)
_cell_measurement_reflns_used 52541
_cell_measurement_temperature 100(2)
_cell_measurement_theta_max 79.44
_cell_measurement_theta_min 3.14
_cell_volume 2604.21(9)
_computing_cell_refinement
;
CrysAlis PRO (Rigaku OD, 2021)
;
_computing_data_collection
;
CrysAlis PRO (Rigaku OD, 2021)
;
_computing_data_reduction
;
CrysAlis PRO (Rigaku OD, 2021)
;
_computing_molecular_graphics
;
ORTEP-3 for Windows (Farrugia, 2012)
;
_computing_publication_material
;
PLATON (Spek, 2020)
;
_computing_structure_refinement
;
SHELXL (Sheldrick, 2015b)
;
_computing_structure_solution
;
SHELXT (Sheldrick, 2015a)
;
_diffrn_ambient_temperature 100(2)
_diffrn_measured_fraction_theta_full 0.992
_diffrn_measured_fraction_theta_max 0.985
_diffrn_measurement_device_type 'Rigaku XtaLAB Synergy Dualflex HyPix'
_diffrn_measurement_method '\f and \w'
_diffrn_radiation_type CuK\a
_diffrn_radiation_wavelength 1.54184
_diffrn_reflns_av_R_equivalents 0.1101
_diffrn_reflns_av_unetI/netI 0.0386
_diffrn_reflns_limit_h_max 17
_diffrn_reflns_limit_h_min -17
_diffrn_reflns_limit_k_max 12
_diffrn_reflns_limit_k_min -14
_diffrn_reflns_limit_l_max 20
_diffrn_reflns_limit_l_min -20
_diffrn_reflns_number 77914
_diffrn_reflns_theta_full 67.684
_diffrn_reflns_theta_max 80.293
_diffrn_reflns_theta_min 4.674
_diffrn_source 'micro-focus sealed X-ray tube'
_diffrn_standards_decay_% 0
_diffrn_standards_interval_count 0
_diffrn_standards_interval_time 0
_diffrn_standards_number 0
_exptl_absorpt_coefficient_mu 0.685
_exptl_absorpt_correction_T_max 0.949
_exptl_absorpt_correction_T_min 0.933
_exptl_absorpt_correction_type multi-scan
_exptl_absorpt_process_details
;
(CrysAlis PRO; Rigaku OD, 2021)
;
_exptl_crystal_colour colourless
_exptl_crystal_density_diffrn 1.287
_exptl_crystal_description prism
_exptl_crystal_F_000 1064
_exptl_crystal_size_max 0.09
_exptl_crystal_size_mid 0.06
_exptl_crystal_size_min 0.06
_refine_diff_density_max 0.538
_refine_diff_density_min -0.333
_refine_ls_extinction_method none
_refine_ls_goodness_of_fit_ref 1.108
_refine_ls_hydrogen_treatment mixed
_refine_ls_matrix_type full
_refine_ls_number_parameters 348
_refine_ls_number_reflns 5618
_refine_ls_number_restraints 0
_refine_ls_restrained_S_all 1.108
_refine_ls_R_factor_all 0.0746
_refine_ls_R_factor_gt 0.0738
_refine_ls_shift/su_max 0.000
_refine_ls_shift/su_mean 0.000
_refine_ls_structure_factor_coef Fsqd
_refine_ls_weighting_details 'w=1/[\s^2^(Fo^2^)+(0.0869P)^2^+2.2708P] where P=(Fo^2^+2Fc^2^)/3'
_refine_ls_weighting_scheme calc
_refine_ls_wR_factor_gt 0.1858
_refine_ls_wR_factor_ref 0.1866
_reflns_number_gt 5497
_reflns_number_total 5618
_reflns_threshold_expression 'I > 2\s(I)'
_cod_data_source_file wm5643sup1.cif
_cod_data_source_block I
_cod_original_sg_symbol_H-M 'P 21/c'
_cod_database_code 2244092
_shelx_space_group_comment
;
The symmetry employed for this shelxl refinement is uniquely defined
by the following loop, which should always be used as a source of
symmetry information in preference to the above space-group names.
They are only intended as comments.
;
_shelx_estimated_absorpt_t_min 0.941
_shelx_estimated_absorpt_t_max 0.960
_shelxl_version_number .2013

loop_
_space_group_symop_operation_xyz
'x, y, z'
'-x, y+1/2, -z+1/2'
'-x, -y, -z'
'x, -y-1/2, z-1/2'

loop_
_atom_site_type_symbol
_atom_site_label
_atom_site_fract_x
_atom_site_fract_y
_atom_site_fract_z
_atom_site_U_iso_or_equiv
_atom_site_adp_type
_atom_site_calc_flag
_atom_site_occupancy
_atom_site_disorder_assembly
_atom_site_disorder_group
O O1 0.60930(11) 0.56945(13) 0.06669(10) 0.0327(3) Uani d 1 . .
O O2 0.68557(10) 0.25976(12) 0.19898(9) 0.0290(3) Uani d 1 . .
O O3 0.42148(11) 0.24428(13) 0.31883(10) 0.0324(3) Uani d 1 . .
H H3 0.415(2) 0.199(3) 0.367(2) 0.049 Uiso d 1 . .
O O4 0.20303(11) 0.28810(13) 0.28805(10) 0.0351(4) Uani d 1 . .
N N1 0.52004(13) 0.62769(17) 0.35886(12) 0.0344(4) Uani d 1 . .
N N2 0.65726(13) 0.31942(18) 0.39833(12) 0.0368(4) Uani d 1 . .
C C1 0.52388(13) 0.39859(16) 0.21623(12) 0.0231(4) Uani d 1 . .
H H1 0.5225 0.3158 0.2038 0.028 Uiso calc 1 . .
C C2 0.51310(13) 0.41460(17) 0.31391(12) 0.0240(4) Uani d 1 . .
C C3 0.41622(13) 0.35964(18) 0.34400(12) 0.0266(4) Uani d 1 . .
C C4 0.33213(13) 0.42000(17) 0.29384(12) 0.0237(4) Uani d 1 . .
H H4 0.3342 0.5025 0.3074 0.028 Uiso calc 1 . .
C C5 0.34164(13) 0.40464(16) 0.19736(12) 0.0236(4) Uani d 1 . .
H H5 0.3408 0.3219 0.1846 0.028 Uiso calc 1 . .
C C6 0.43762(13) 0.45324(17) 0.16959(12) 0.0244(4) Uani d 1 . .
H H6A 0.4432 0.4417 0.1077 0.029 Uiso calc 1 . .
H H6B 0.4386 0.5356 0.1805 0.029 Uiso calc 1 . .
C C7 0.62107(13) 0.44637(16) 0.18714(12) 0.0237(4) Uani d 1 . .
H H7 0.6368 0.5172 0.2193 0.028 Uiso calc 1 . .
C C8 0.61386(13) 0.47219(17) 0.09111(12) 0.0261(4) Uani d 1 . .
C C9 0.61333(15) 0.3741(2) 0.03178(13) 0.0320(4) Uani d 1 . .
H H9A 0.5778 0.3941 -0.0208 0.048 Uiso calc 1 . .
H H9B 0.5825 0.3095 0.0585 0.048 Uiso calc 1 . .
H H9C 0.6793 0.3543 0.0187 0.048 Uiso calc 1 . .
C C10 0.70293(13) 0.36013(16) 0.20056(12) 0.0235(4) Uani d 1 . .
C C11 0.80373(13) 0.40261(17) 0.20804(12) 0.0255(4) Uani d 1 . .
C C12 0.82669(14) 0.51657(19) 0.20982(14) 0.0308(4) Uani d 1 . .
H H12 0.7773 0.5717 0.2078 0.037 Uiso calc 1 . .
C C13 0.92204(15) 0.5500(2) 0.21452(15) 0.0352(5) Uani d 1 . .
H H13 0.9376 0.6281 0.2152 0.042 Uiso calc 1 . .
C C14 0.99465(15) 0.4702(2) 0.21823(15) 0.0364(5) Uani d 1 . .
H H14 1.0597 0.4935 0.2220 0.044 Uiso calc 1 . .
C C15 0.97192(15) 0.3563(2) 0.21636(17) 0.0403(6) Uani d 1 . .
H H15 1.0215 0.3015 0.2188 0.048 Uiso calc 1 . .
C C16 0.87744(15) 0.32241(19) 0.21094(15) 0.0346(5) Uani d 1 . .
H H16 0.8623 0.2442 0.2092 0.041 Uiso calc 1 . .
C C17 0.51666(13) 0.53547(18) 0.33812(12) 0.0257(4) Uani d 1 . .
C C18 0.59353(14) 0.35950(18) 0.36132(12) 0.0269(4) Uani d 1 . .
C C19 0.40934(15) 0.3705(2) 0.43962(13) 0.0343(5) Uani d 1 . .
H H19A 0.4054 0.4505 0.4550 0.051 Uiso calc 1 . .
H H19B 0.4662 0.3368 0.4675 0.051 Uiso calc 1 . .
H H19C 0.3520 0.3311 0.4581 0.051 Uiso calc 1 . .
C C20 0.23709(13) 0.37142(17) 0.32275(12) 0.0254(4) Uani d 1 . .
C C21 0.19117(14) 0.42334(19) 0.39784(13) 0.0301(4) Uani d 1 . .
C C22 0.20292(16) 0.5357(2) 0.41997(16) 0.0403(5) Uani d 1 . .
H H22 0.2385 0.5844 0.3849 0.048 Uiso calc 1 . .
C C23 0.16292(19) 0.5777(3) 0.4932(2) 0.0582(8) Uani d 1 . .
H H23 0.1697 0.6553 0.5074 0.070 Uiso calc 1 . .
C C24 0.1136(2) 0.5067(4) 0.54509(18) 0.0669(10) Uani d 1 . .
H H24 0.0878 0.5351 0.5959 0.080 Uiso calc 1 . .
C C25 0.1012(2) 0.3952(4) 0.5241(2) 0.0663(10) Uani d 1 . .
H H25 0.0675 0.3465 0.5606 0.080 Uiso calc 1 . .
C C26 0.13807(17) 0.3531(3) 0.44923(17) 0.0457(6) Uani d 1 . .
H H26 0.1270 0.2767 0.4333 0.055 Uiso calc 1 . .
C C27 0.26091(13) 0.46041(17) 0.14557(12) 0.0243(4) Uani d 1 . .
C C28 0.23681(13) 0.57302(17) 0.15741(13) 0.0261(4) Uani d 1 . .
H H28 0.2681 0.6150 0.2016 0.031 Uiso calc 1 . .
C C29 0.16717(14) 0.62547(19) 0.10523(13) 0.0297(4) Uani d 1 . .
H H29 0.1507 0.7022 0.1147 0.036 Uiso calc 1 . .
C C30 0.12222(14) 0.5654(2) 0.03973(14) 0.0330(5) Uani d 1 . .
H H30 0.0756 0.6011 0.0035 0.040 Uiso calc 1 . .
C C31 0.14567(15) 0.4533(2) 0.02747(14) 0.0346(5) Uani d 1 . .
H H31 0.1149 0.4119 -0.0173 0.042 Uiso calc 1 . .
C C32 0.21395(15) 0.40056(19) 0.08018(13) 0.0301(4) Uani d 1 . .
H H32 0.2287 0.3232 0.0716 0.036 Uiso calc 1 . .

loop_
_atom_site_aniso_label
_atom_site_aniso_U_11
_atom_site_aniso_U_22
_atom_site_aniso_U_33
_atom_site_aniso_U_12
_atom_site_aniso_U_13
_atom_site_aniso_U_23
O1 0.0331(8) 0.0336(8) 0.0315(8) 0.0030(6) 0.0039(6) 0.0075(6)
O2 0.0234(7) 0.0273(7) 0.0364(8) 0.0000(5) 0.0006(5) 0.0033(6)
O3 0.0323(8) 0.0267(7) 0.0385(8) -0.0003(6) 0.0031(6) 0.0060(6)
O4 0.0280(7) 0.0334(8) 0.0444(9) -0.0061(6) 0.0048(6) -0.0021(7)
N1 0.0320(9) 0.0354(10) 0.0355(9) 0.0023(7) -0.0010(7) -0.0007(8)
N2 0.0290(9) 0.0458(11) 0.0353(10) 0.0044(8) -0.0025(7) 0.0073(8)
C1 0.0188(8) 0.0272(9) 0.0234(9) -0.0002(7) 0.0000(6) 0.0028(7)
C2 0.0198(8) 0.0288(10) 0.0233(9) 0.0014(7) -0.0017(7) 0.0021(7)
C3 0.0215(9) 0.0329(10) 0.0255(9) 0.0000(7) 0.0005(7) 0.0063(8)
C4 0.0197(8) 0.0279(9) 0.0236(9) 0.0002(7) 0.0009(7) 0.0011(7)
C5 0.0195(8) 0.0276(9) 0.0236(9) -0.0009(7) -0.0003(6) 0.0014(7)
C6 0.0207(8) 0.0319(10) 0.0204(8) 0.0006(7) 0.0006(6) 0.0034(7)
C7 0.0193(8) 0.0270(9) 0.0248(9) 0.0007(7) 0.0002(6) 0.0028(7)
C8 0.0166(8) 0.0338(10) 0.0280(9) 0.0010(7) 0.0026(6) 0.0046(8)
C9 0.0304(10) 0.0407(12) 0.0250(9) 0.0034(8) 0.0017(8) 0.0022(8)
C10 0.0209(8) 0.0272(9) 0.0225(8) 0.0020(7) 0.0011(6) 0.0030(7)
C11 0.0199(8) 0.0318(10) 0.0248(9) 0.0022(7) 0.0009(7) 0.0029(7)
C12 0.0230(9) 0.0331(11) 0.0361(11) 0.0012(8) -0.0006(7) 0.0009(8)
C13 0.0245(10) 0.0347(11) 0.0462(12) -0.0045(8) -0.0024(8) -0.0007(9)
C14 0.0193(9) 0.0457(13) 0.0441(12) -0.0019(8) -0.0011(8) 0.0112(10)
C15 0.0216(10) 0.0410(13) 0.0585(15) 0.0064(8) 0.0042(9) 0.0166(11)
C16 0.0228(9) 0.0328(11) 0.0482(13) 0.0028(8) 0.0027(8) 0.0112(9)
C17 0.0196(8) 0.0335(11) 0.0238(9) 0.0016(7) -0.0016(6) 0.0025(7)
C18 0.0235(9) 0.0335(10) 0.0235(9) 0.0007(7) 0.0006(7) 0.0045(8)
C19 0.0251(10) 0.0536(13) 0.0242(10) 0.0017(9) 0.0007(7) 0.0010(9)
C20 0.0226(9) 0.0269(9) 0.0266(9) 0.0015(7) 0.0002(7) 0.0047(7)
C21 0.0187(8) 0.0427(12) 0.0289(10) 0.0045(8) 0.0020(7) 0.0038(8)
C22 0.0237(10) 0.0520(14) 0.0453(13) 0.0038(9) 0.0017(9) -0.0153(11)
C23 0.0311(12) 0.088(2) 0.0552(17) 0.0090(13) 0.0003(11) -0.0338(16)
C24 0.0444(15) 0.121(3) 0.0360(13) 0.0343(18) 0.0033(11) -0.0123(16)
C25 0.0412(15) 0.112(3) 0.0469(16) 0.0273(16) 0.0208(12) 0.0340(18)
C26 0.0336(12) 0.0575(16) 0.0470(14) 0.0113(10) 0.0145(10) 0.0213(12)
C27 0.0181(8) 0.0312(10) 0.0236(9) -0.0027(7) 0.0015(6) 0.0025(7)
C28 0.0222(9) 0.0288(10) 0.0271(9) -0.0025(7) -0.0007(7) 0.0017(7)
C29 0.0236(9) 0.0322(10) 0.0333(10) 0.0007(8) 0.0002(7) 0.0045(8)
C30 0.0225(9) 0.0446(12) 0.0315(10) 0.0006(8) -0.0037(7) 0.0076(9)
C31 0.0267(10) 0.0446(12) 0.0321(10) -0.0014(9) -0.0076(8) -0.0044(9)
C32 0.0261(9) 0.0340(11) 0.0300(10) 0.0012(8) -0.0023(8) -0.0039(8)

loop_
_atom_type_symbol
_atom_type_description
_atom_type_scat_dispersion_real
_atom_type_scat_dispersion_imag
_atom_type_scat_source
C C 0.0181 0.0091 'International Tables Vol C Tables 4.2.6.8 and 6.1.1.4'
H H 0.0000 0.0000 'International Tables Vol C Tables 4.2.6.8 and 6.1.1.4'
N N 0.0311 0.0180 'International Tables Vol C Tables 4.2.6.8 and 6.1.1.4'
O O 0.0492 0.0322 'International Tables Vol C Tables 4.2.6.8 and 6.1.1.4'

loop_
_geom_angle_atom_site_label_1
_geom_angle_atom_site_label_2
_geom_angle_atom_site_label_3
_geom_angle_site_symmetry_1
_geom_angle_site_symmetry_3
_geom_angle
_geom_angle_publ_flag
C3 O3 H3 . . 108(2) ?
C6 C1 C7 . . 112.72(15) ?
C6 C1 C2 . . 108.66(15) ?
C7 C1 C2 . . 111.08(15) ?
C6 C1 H1 . . 108.1 ?
C7 C1 H1 . . 108.1 ?
C2 C1 H1 . . 108.1 ?
C18 C2 C17 . . 106.12(16) ?
C18 C2 C1 . . 110.26(16) ?
C17 C2 C1 . . 111.54(16) ?
C18 C2 C3 . . 108.05(15) ?
C17 C2 C3 . . 109.92(16) ?
C1 C2 C3 . . 110.78(15) ?
O3 C3 C19 . . 111.25(17) ?
O3 C3 C4 . . 110.00(16) ?
C19 C3 C4 . . 112.97(17) ?
O3 C3 C2 . . 104.92(15) ?
C19 C3 C2 . . 110.11(16) ?
C4 C3 C2 . . 107.20(15) ?
C20 C4 C5 . . 110.67(15) ?
C20 C4 C3 . . 108.84(15) ?
C5 C4 C3 . . 110.81(15) ?
C20 C4 H4 . . 108.8 ?
C5 C4 H4 . . 108.8 ?
C3 C4 H4 . . 108.8 ?
C27 C5 C6 . . 108.92(15) ?
C27 C5 C4 . . 112.99(15) ?
C6 C5 C4 . . 109.95(15) ?
C27 C5 H5 . . 108.3 ?
C6 C5 H5 . . 108.3 ?
C4 C5 H5 . . 108.3 ?
C1 C6 C5 . . 112.69(15) ?
C1 C6 H6A . . 109.1 ?
C5 C6 H6A . . 109.1 ?
C1 C6 H6B . . 109.1 ?
C5 C6 H6B . . 109.1 ?
H6A C6 H6B . . 107.8 ?
C8 C7 C10 . . 106.82(15) ?
C8 C7 C1 . . 109.36(15) ?
C10 C7 C1 . . 111.73(15) ?
C8 C7 H7 . . 109.6 ?
C10 C7 H7 . . 109.6 ?
C1 C7 H7 . . 109.6 ?
O1 C8 C9 . . 122.77(18) ?
O1 C8 C7 . . 119.93(18) ?
C9 C8 C7 . . 117.30(17) ?
C8 C9 H9A . . 109.5 ?
C8 C9 H9B . . 109.5 ?
H9A C9 H9B . . 109.5 ?
C8 C9 H9C . . 109.5 ?
H9A C9 H9C . . 109.5 ?
H9B C9 H9C . . 109.5 ?
O2 C10 C11 . . 121.19(17) ?
O2 C10 C7 . . 119.91(17) ?
C11 C10 C7 . . 118.70(16) ?
C12 C11 C16 . . 119.29(18) ?
C12 C11 C10 . . 123.02(17) ?
C16 C11 C10 . . 117.66(18) ?
C11 C12 C13 . . 119.9(2) ?
C11 C12 H12 . . 120.0 ?
C13 C12 H12 . . 120.0 ?
C14 C13 C12 . . 120.5(2) ?
C14 C13 H13 . . 119.8 ?
C12 C13 H13 . . 119.8 ?
C15 C14 C13 . . 119.7(2) ?
C15 C14 H14 . . 120.2 ?
C13 C14 H14 . . 120.2 ?
C16 C15 C14 . . 120.2(2) ?
C16 C15 H15 . . 119.9 ?
C14 C15 H15 . . 119.9 ?
C15 C16 C11 . . 120.4(2) ?
C15 C16 H16 . . 119.8 ?
C11 C16 H16 . . 119.8 ?
N1 C17 C2 . . 178.2(2) ?
N2 C18 C2 . . 178.2(2) ?
C3 C19 H19A . . 109.5 ?
C3 C19 H19B . . 109.5 ?
H19A C19 H19B . . 109.5 ?
C3 C19 H19C . . 109.5 ?
H19A C19 H19C . . 109.5 ?
H19B C19 H19C . . 109.5 ?
O4 C20 C21 . . 121.07(18) ?
O4 C20 C4 . . 120.11(18) ?
C21 C20 C4 . . 118.68(17) ?
C22 C21 C26 . . 119.3(2) ?
C22 C21 C20 . . 122.9(2) ?
C26 C21 C20 . . 117.7(2) ?
C21 C22 C23 . . 120.4(3) ?
C21 C22 H22 . . 119.8 ?
C23 C22 H22 . . 119.8 ?
C24 C23 C22 . . 119.8(3) ?
C24 C23 H23 . . 120.1 ?
C22 C23 H23 . . 120.1 ?
C25 C24 C23 . . 120.5(3) ?
C25 C24 H24 . . 119.7 ?
C23 C24 H24 . . 119.7 ?
C24 C25 C26 . . 120.1(3) ?
C24 C25 H25 . . 119.9 ?
C26 C25 H25 . . 119.9 ?
C21 C26 C25 . . 119.8(3) ?
C21 C26 H26 . . 120.1 ?
C25 C26 H26 . . 120.1 ?
C28 C27 C32 . . 118.43(18) ?
C28 C27 C5 . . 121.58(17) ?
C32 C27 C5 . . 119.82(18) ?
C27 C28 C29 . . 120.97(18) ?
C27 C28 H28 . . 119.5 ?
C29 C28 H28 . . 119.5 ?
C30 C29 C28 . . 119.9(2) ?
C30 C29 H29 . . 120.0 ?
C28 C29 H29 . . 120.0 ?
C31 C30 C29 . . 119.51(19) ?
C31 C30 H30 . . 120.2 ?
C29 C30 H30 . . 120.2 ?
C30 C31 C32 . . 120.6(2) ?
C30 C31 H31 . . 119.7 ?
C32 C31 H31 . . 119.7 ?
C31 C32 C27 . . 120.5(2) ?
C31 C32 H32 . . 119.7 ?
C27 C32 H32 . . 119.7 ?

loop_
_geom_bond_atom_site_label_1
_geom_bond_atom_site_label_2
_geom_bond_site_symmetry_2
_geom_bond_distance
_geom_bond_publ_flag
O1 C8 . 1.215(3) ?
O2 C10 . 1.213(2) ?
O3 C3 . 1.425(3) ?
O3 H3 . 0.93(3) ?
O4 C20 . 1.217(3) ?
N1 C17 . 1.140(3) ?
N2 C18 . 1.151(3) ?
C1 C6 . 1.534(2) ?
C1 C7 . 1.555(2) ?
C1 C2 . 1.561(3) ?
C1 H1 . 1.0000 ?
C2 C18 . 1.480(3) ?
C2 C17 . 1.481(3) ?
C2 C3 . 1.589(3) ?
C3 C19 . 1.517(3) ?
C3 C4 . 1.567(3) ?
C4 C20 . 1.531(3) ?
C4 C5 . 1.540(3) ?
C4 H4 . 1.0000 ?
C5 C27 . 1.521(3) ?
C5 C6 . 1.537(3) ?
C5 H5 . 1.0000 ?
C6 H6A . 0.9900 ?
C6 H6B . 0.9900 ?
C7 C8 . 1.542(3) ?
C7 C10 . 1.543(3) ?
C7 H7 . 1.0000 ?
C8 C9 . 1.490(3) ?
C9 H9A . 0.9800 ?
C9 H9B . 0.9800 ?
C9 H9C . 0.9800 ?
C10 C11 . 1.497(3) ?
C11 C12 . 1.387(3) ?
C11 C16 . 1.401(3) ?
C12 C13 . 1.390(3) ?
C12 H12 . 0.9500 ?
C13 C14 . 1.387(3) ?
C13 H13 . 0.9500 ?
C14 C15 . 1.386(4) ?
C14 H14 . 0.9500 ?
C15 C16 . 1.380(3) ?
C15 H15 . 0.9500 ?
C16 H16 . 0.9500 ?
C19 H19A . 0.9800 ?
C19 H19B . 0.9800 ?
C19 H19C . 0.9800 ?
C20 C21 . 1.496(3) ?
C21 C22 . 1.384(3) ?
C21 C26 . 1.392(3) ?
C22 C23 . 1.390(4) ?
C22 H22 . 0.9500 ?
C23 C24 . 1.374(6) ?
C23 H23 . 0.9500 ?
C24 C25 . 1.370(6) ?
C24 H24 . 0.9500 ?
C25 C26 . 1.393(4) ?
C25 H25 . 0.9500 ?
C26 H26 . 0.9500 ?
C27 C28 . 1.389(3) ?
C27 C32 . 1.396(3) ?
C28 C29 . 1.398(3) ?
C28 H28 . 0.9500 ?
C29 C30 . 1.386(3) ?
C29 H29 . 0.9500 ?
C30 C31 . 1.383(3) ?
C30 H30 . 0.9500 ?
C31 C32 . 1.392(3) ?
C31 H31 . 0.9500 ?
C32 H32 . 0.9500 ?

loop_
_geom_hbond_atom_site_label_D
_geom_hbond_atom_site_label_H
_geom_hbond_atom_site_label_A
_geom_hbond_site_symmetry_A
_geom_hbond_distance_DH
_geom_hbond_distance_HA
_geom_hbond_distance_DA
_geom_hbond_angle_DHA
_geom_hbond_publ_flag
O3 H3 O1 2_645 0.94(3) 1.89(3) 2.787(2) 159(3) yes
C1 H1 O2 . 1.00 2.38 2.815(2) 106 no
C1 H1 O3 . 1.00 2.48 2.855(2) 102 no
C1 H1 N1 2_645 1.00 2.50 3.466(3) 163 yes
C5 H5 O3 . 1.00 2.53 2.892(2) 101 no
C12 H12 O4 2_655 0.95 2.58 3.242(3) 127 yes
C28 H28 O2 2_655 0.95 2.40 3.319(2) 164 yes
C14 H14 Cg4 1_655 0.95 2.80 3.475(2) 129 yes

loop_
_geom_torsion_atom_site_label_1
_geom_torsion_atom_site_label_2
_geom_torsion_atom_site_label_3
_geom_torsion_atom_site_label_4
_geom_torsion_site_symmetry_1
_geom_torsion_site_symmetry_2
_geom_torsion_site_symmetry_3
_geom_torsion_site_symmetry_4
_geom_torsion
_geom_torsion_publ_flag
C6 C1 C2 C18 . . . . 178.10(16) ?
C7 C1 C2 C18 . . . . -57.3(2) ?
C6 C1 C2 C17 . . . . -64.26(19) ?
C7 C1 C2 C17 . . . . 60.3(2) ?
C6 C1 C2 C3 . . . . 58.5(2) ?
C7 C1 C2 C3 . . . . -176.92(15) ?
C18 C2 C3 O3 . . . . -63.67(19) ?
C17 C2 C3 O3 . . . . -179.06(15) ?
C1 C2 C3 O3 . . . . 57.22(19) ?
C18 C2 C3 C19 . . . . 56.1(2) ?
C17 C2 C3 C19 . . . . -59.3(2) ?
C1 C2 C3 C19 . . . . 177.02(17) ?
C18 C2 C3 C4 . . . . 179.40(16) ?
C17 C2 C3 C4 . . . . 64.01(19) ?
C1 C2 C3 C4 . . . . -59.7(2) ?
O3 C3 C4 C20 . . . . 67.89(19) ?
C19 C3 C4 C20 . . . . -57.1(2) ?
C2 C3 C4 C20 . . . . -178.56(15) ?
O3 C3 C4 C5 . . . . -54.0(2) ?
C19 C3 C4 C5 . . . . -179.00(17) ?
C2 C3 C4 C5 . . . . 59.5(2) ?
C20 C4 C5 C27 . . . . 58.4(2) ?
C3 C4 C5 C27 . . . . 179.24(15) ?
C20 C4 C5 C6 . . . . -179.68(15) ?
C3 C4 C5 C6 . . . . -58.8(2) ?
C7 C1 C6 C5 . . . . 179.09(16) ?
C2 C1 C6 C5 . . . . -57.3(2) ?
C27 C5 C6 C1 . . . . -177.85(16) ?
C4 C5 C6 C1 . . . . 57.8(2) ?
C6 C1 C7 C8 . . . . -35.8(2) ?
C2 C1 C7 C8 . . . . -158.06(16) ?
C6 C1 C7 C10 . . . . -153.88(16) ?
C2 C1 C7 C10 . . . . 83.90(19) ?
C10 C7 C8 O1 . . . . -132.18(18) ?
C1 C7 C8 O1 . . . . 106.7(2) ?
C10 C7 C8 C9 . . . . 47.5(2) ?
C1 C7 C8 C9 . . . . -73.6(2) ?
C8 C7 C10 O2 . . . . -91.6(2) ?
C1 C7 C10 O2 . . . . 27.9(2) ?
C8 C7 C10 C11 . . . . 83.3(2) ?
C1 C7 C10 C11 . . . . -157.13(16) ?
O2 C10 C11 C12 . . . . 179.81(19) ?
C7 C10 C11 C12 . . . . 4.9(3) ?
O2 C10 C11 C16 . . . . 1.6(3) ?
C7 C10 C11 C16 . . . . -173.24(18) ?
C16 C11 C12 C13 . . . . -0.1(3) ?
C10 C11 C12 C13 . . . . -178.23(19) ?
C11 C12 C13 C14 . . . . -0.6(4) ?
C12 C13 C14 C15 . . . . 0.6(4) ?
C13 C14 C15 C16 . . . . -0.1(4) ?
C14 C15 C16 C11 . . . . -0.6(4) ?
C12 C11 C16 C15 . . . . 0.6(3) ?
C10 C11 C16 C15 . . . . 178.9(2) ?
C5 C4 C20 O4 . . . . 34.1(2) ?
C3 C4 C20 O4 . . . . -87.9(2) ?
C5 C4 C20 C21 . . . . -150.15(17) ?
C3 C4 C20 C21 . . . . 87.8(2) ?
O4 C20 C21 C22 . . . . -155.3(2) ?
C4 C20 C21 C22 . . . . 29.0(3) ?
O4 C20 C21 C26 . . . . 27.6(3) ?
C4 C20 C21 C26 . . . . -148.07(19) ?
C26 C21 C22 C23 . . . . 0.7(3) ?
C20 C21 C22 C23 . . . . -176.3(2) ?
C21 C22 C23 C24 . . . . 1.7(4) ?
C22 C23 C24 C25 . . . . -1.7(4) ?
C23 C24 C25 C26 . . . . -0.6(4) ?
C22 C21 C26 C25 . . . . -2.9(3) ?
C20 C21 C26 C25 . . . . 174.2(2) ?
C24 C25 C26 C21 . . . . 2.9(4) ?
C6 C5 C27 C28 . . . . -70.2(2) ?
C4 C5 C27 C28 . . . . 52.3(2) ?
C6 C5 C27 C32 . . . . 105.0(2) ?
C4 C5 C27 C32 . . . . -132.47(19) ?
C32 C27 C28 C29 . . . . 0.0(3) ?
C5 C27 C28 C29 . . . . 175.32(18) ?
C27 C28 C29 C30 . . . . -1.0(3) ?
C28 C29 C30 C31 . . . . 1.1(3) ?
C29 C30 C31 C32 . . . . -0.1(3) ?
C30 C31 C32 C27 . . . . -0.9(3) ?
C28 C27 C32 C31 . . . . 0.9(3) ?
C5 C27 C32 C31 . . . . -174.44(19) ?

_cod_database_fobs_code 2244092
